data_4100150
_journal_name_full 'Journal of the American Chemical Society'
_journal_paper_doi 10.1021/ja042657g
_journal_year 2005
_chemical_formula_sum 'C29 H37 N3 Zn'
_chemical_formula_weight 492.99
_space_group_IT_number 2
_symmetry_cell_setting triclinic
_symmetry_space_group_name_Hall '-P 1'
_symmetry_space_group_name_H-M 'P -1'
_cell_angle_alpha 87.773(7)
_cell_angle_beta 71.894(6)
_cell_angle_gamma 67.208(6)
_cell_formula_units_Z 4
_cell_length_a 12.1589(9)
_cell_length_b 14.8318(9)
_cell_length_c 16.6799(13)
_cell_measurement_temperature 203(2)
_cell_volume 2624.4(3)
_diffrn_ambient_temperature 203(2)
_exptl_crystal_density_diffrn 1.248
_cod_depositor_comments
;
The following automatic conversions were performed:
'_symmetry_cell_setting' value 'Triclinic' changed to 'triclinic'
according to '/home/saulius/struct/CIF-dictionaries/cif_core.dic'
dictionary named 'cif_core.dic' version 2.4.1 from 2010-06-29.

Automatic conversion script
Id: cif_fix_enum 1527 2010-12-29 10:47:43Z saulius 
;
_cod_database_code 4100150

loop_
_symmetry_equiv_pos_as_xyz
'x, y, z'
'-x, -y, -z'

loop_
_atom_site_label
_atom_site_type_symbol
_atom_site_fract_x
_atom_site_fract_y
_atom_site_fract_z
_atom_site_U_iso_or_equiv
_atom_site_adp_type
_atom_site_occupancy
_atom_site_symmetry_multiplicity
_atom_site_calc_flag
_atom_site_refinement_flags
_atom_site_disorder_assembly
_atom_site_disorder_group
Zn Zn 0.43474(4) 0.42013(3) 0.84416(2) 0.03074(13) Uani 1 1 d . . .
N1 N 0.4236(2) 0.29597(18) 0.90892(16) 0.0302(5) Uani 1 1 d . . .
C2 C 0.5388(3) 0.2096(2) 0.8713(2) 0.0349(7) Uani 1 1 d . . .
C3 C 0.5365(4) 0.1195(2) 0.8961(2) 0.0410(8) Uani 1 1 d . . .
H3A H 0.6125 0.0644 0.8874 0.049 Uiso 1 1 calc R . .
C4 C 0.4230(4) 0.1107(2) 0.9336(2) 0.0437(8) Uani 1 1 d . . .
H4A H 0.4186 0.0561 0.9629 0.052 Uiso 1 1 calc R . .
C5 C 0.3154(4) 0.1861(3) 0.9259(2) 0.0405(7) Uani 1 1 d . . .
H5A H 0.2397 0.1770 0.9382 0.049 Uiso 1 1 calc R . .
C6 C 0.3207(3) 0.2747(2) 0.9001(2) 0.0339(7) Uani 1 1 d . . .
C7 C 0.6380(3) 0.2258(2) 0.8109(2) 0.0347(7) Uani 1 1 d . . .
N7 N 0.6190(2) 0.31428(18) 0.78551(17) 0.0330(6) Uani 1 1 d . . .
C8 C 0.7651(4) 0.1415(3) 0.7763(3) 0.0518(9) Uani 1 1 d . . .
H8A H 0.8237 0.1648 0.7370 0.078 Uiso 1 1 calc R . .
H8B H 0.7565 0.0905 0.7471 0.078 Uiso 1 1 calc R . .
H8C H 0.7965 0.1150 0.8227 0.078 Uiso 1 1 calc R . .
C9 C 0.2434(3) 0.3428(2) 0.85772(19) 0.0326(6) Uani 1 1 d . . .
N9 N 0.2762(2) 0.41321(18) 0.82218(16) 0.0299(5) Uani 1 1 d . . .
C10 C 0.1286(4) 0.3308(3) 0.8527(2) 0.0445(8) Uani 1 1 d . . .
H10A H 0.0600 0.3948 0.8611 0.067 Uiso 1 1 calc R . .
H10B H 0.1047 0.2905 0.8962 0.067 Uiso 1 1 calc R . .
H10C H 0.1471 0.2994 0.7974 0.067 Uiso 1 1 calc R . .
C11 C 0.7231(3) 0.3356(2) 0.7358(2) 0.0353(7) Uani 1 1 d . . .
C12 C 0.7533(3) 0.3362(3) 0.6483(2) 0.0433(8) Uani 1 1 d . . .
C13 C 0.8534(4) 0.3603(3) 0.6026(3) 0.0538(9) Uani 1 1 d . . .
H13A H 0.8737 0.3606 0.5434 0.065 Uiso 1 1 calc R . .
C14 C 0.9237(4) 0.3839(3) 0.6435(3) 0.0554(10) Uani 1 1 d . . .
H14A H 0.9919 0.3996 0.6123 0.067 Uiso 1 1 calc R . .
C15 C 0.8920(4) 0.3840(3) 0.7303(3) 0.0546(10) Uani 1 1 d . . .
H15A H 0.9385 0.4016 0.7579 0.066 Uiso 1 1 calc R . .
C16 C 0.7940(3) 0.3592(2) 0.7782(2) 0.0409(8) Uani 1 1 d . . .
C17 C 0.6773(5) 0.3122(4) 0.6029(3) 0.0642(12) Uani 1 1 d . . .
H17A H 0.5934 0.3638 0.6181 0.096 Uiso 1 1 calc R . .
H17B H 0.6716 0.2502 0.6192 0.096 Uiso 1 1 calc R . .
H17C H 0.7180 0.3071 0.5422 0.096 Uiso 1 1 calc R . .
C18 C 0.7601(4) 0.3590(3) 0.8726(3) 0.0543(10) Uani 1 1 d . . .
H18A H 0.8177 0.3764 0.8915 0.081 Uiso 1 1 calc R . .
H18B H 0.7660 0.2941 0.8884 0.081 Uiso 1 1 calc R . .
H18C H 0.6746 0.4064 0.8989 0.081 Uiso 1 1 calc R . .
C19 C 0.1981(3) 0.4801(2) 0.7785(2) 0.0308(6) Uani 1 1 d . . .
C20 C 0.1012(3) 0.5677(2) 0.8223(2) 0.0338(6) Uani 1 1 d . . .
C21 C 0.0270(3) 0.6323(2) 0.7788(2) 0.0423(8) Uani 1 1 d . . .
H21A H -0.0398 0.6906 0.8078 0.051 Uiso 1 1 calc R . .
C22 C 0.0503(4) 0.6118(3) 0.6935(3) 0.0468(9) Uani 1 1 d . . .
H22A H 0.0009 0.6565 0.6644 0.056 Uiso 1 1 calc R . .
C23 C 0.1457(4) 0.5260(3) 0.6516(2) 0.0442(8) Uani 1 1 d . . .
H23A H 0.1606 0.5126 0.5937 0.053 Uiso 1 1 calc R . .
C24 C 0.2214(3) 0.4581(2) 0.6923(2) 0.0354(7) Uani 1 1 d . . .
C25 C 0.0753(4) 0.5916(3) 0.9154(2) 0.0474(8) Uani 1 1 d . . .
H25A H 0.0484 0.5439 0.9479 0.071 Uiso 1 1 calc R . .
H25B H 0.0095 0.6568 0.9337 0.071 Uiso 1 1 calc R . .
H25C H 0.1514 0.5894 0.9242 0.071 Uiso 1 1 calc R . .
C26 C 0.3219(4) 0.3630(3) 0.6461(2) 0.0522(9) Uani 1 1 d . . .
H26A H 0.2885 0.3123 0.6550 0.078 Uiso 1 1 calc R . .
H26B H 0.3926 0.3443 0.6674 0.078 Uiso 1 1 calc R . .
H26C H 0.3496 0.3706 0.5860 0.078 Uiso 1 1 calc R . .
C27 C 0.4075(4) 0.3164(2) 1.0007(2) 0.0402(7) Uani 1 1 d . . .
H27A H 0.4119 0.2569 1.0297 0.048 Uiso 1 1 calc R . .
H27B H 0.4768 0.3327 1.0040 0.048 Uiso 1 1 calc R . .
C28 C 0.2842(4) 0.3994(3) 1.0454(2) 0.0526(9) Uani 1 1 d . . .
H28A H 0.2784 0.4104 1.1038 0.079 Uiso 1 1 calc R . .
H28B H 0.2152 0.3826 1.0441 0.079 Uiso 1 1 calc R . .
H28C H 0.2796 0.4585 1.0173 0.079 Uiso 1 1 calc R . .
C29 C 0.4276(4) 0.5495(3) 0.8790(3) 0.0550(10) Uani 1 1 d . . .
H29A H 0.3406 0.5976 0.8917 0.066 Uiso 1 1 calc R . .
H29B H 0.4487 0.5440 0.9316 0.066 Uiso 1 1 calc R . .
C30 C 0.5127(4) 0.5892(3) 0.8156(2) 0.0473(8) Uani 1 1 d . . .
H30A H 0.5019 0.6522 0.8388 0.071 Uiso 1 1 calc R . .
H30B H 0.4912 0.5973 0.7637 0.071 Uiso 1 1 calc R . .
H30C H 0.5996 0.5435 0.8037 0.071 Uiso 1 1 calc R . .
Zn' Zn 0.54960(4) 0.09056(3) 0.33011(2) 0.02772(12) Uani 1 1 d . . .
N1' N 0.5588(2) 0.21424(18) 0.38445(15) 0.0285(5) Uani 1 1 d . . .
C2' C 0.4429(3) 0.3004(2) 0.39410(18) 0.0308(6) Uani 1 1 d . . .
C3' C 0.4453(3) 0.3900(2) 0.41198(19) 0.0360(7) Uani 1 1 d . . .
H3'A H 0.3692 0.4451 0.4334 0.043 Uiso 1 1 calc R . .
C4' C 0.5588(4) 0.3994(2) 0.3986(2) 0.0413(8) Uani 1 1 d . . .
H4'A H 0.5626 0.4536 0.4233 0.050 Uiso 1 1 calc R . .
C5' C 0.6674(3) 0.3241(2) 0.3467(2) 0.0364(7) Uani 1 1 d . . .
H5'A H 0.7429 0.3334 0.3245 0.044 Uiso 1 1 calc R . .
C6' C 0.6623(3) 0.2355(2) 0.32824(18) 0.0307(6) Uani 1 1 d . . .
C7' C 0.3430(3) 0.2837(2) 0.37941(18) 0.0312(6) Uani 1 1 d . . .
N7' N 0.3649(2) 0.19555(18) 0.35061(16) 0.0306(5) Uani 1 1 d . . .
C8' C 0.2175(3) 0.3680(2) 0.3954(3) 0.0462(8) Uani 1 1 d . . .
H8'1 H 0.2178 0.4040 0.3455 0.069 Uiso 1 1 calc R . .
H8'2 H 0.2018 0.4114 0.4433 0.069 Uiso 1 1 calc R . .
H8'3 H 0.1517 0.3430 0.4076 0.069 Uiso 1 1 calc R . .
C9' C 0.7401(3) 0.1688(2) 0.25543(18) 0.0286(6) Uani 1 1 d . . .
N9' N 0.7078(2) 0.09829(18) 0.23762(15) 0.0281(5) Uani 1 1 d . . .
C10' C 0.8556(3) 0.1811(3) 0.1994(2) 0.0424(8) Uani 1 1 d . . .
H10D H 0.9204 0.1173 0.1742 0.064 Uiso 1 1 calc R . .
H10E H 0.8862 0.2121 0.2328 0.064 Uiso 1 1 calc R . .
H10F H 0.8350 0.2220 0.1550 0.064 Uiso 1 1 calc R . .
C11' C 0.2642(3) 0.1704(2) 0.34751(19) 0.0300(6) Uani 1 1 d . . .
C12' C 0.2533(3) 0.1531(2) 0.2687(2) 0.0345(7) Uani 1 1 d . . .
C13' C 0.1586(4) 0.1236(2) 0.2675(2) 0.0438(8) Uani 1 1 d . . .
H13B H 0.1502 0.1118 0.2152 0.053 Uiso 1 1 calc R . .
C14' C 0.0770(4) 0.1112(3) 0.3404(3) 0.0519(9) Uani 1 1 d . . .
H14B H 0.0132 0.0916 0.3380 0.062 Uiso 1 1 calc R . .
C15' C 0.0893(4) 0.1278(3) 0.4178(3) 0.0502(9) Uani 1 1 d . . .
H15B H 0.0331 0.1195 0.4679 0.060 Uiso 1 1 calc R . .
C16' C 0.1827(3) 0.1564(2) 0.4225(2) 0.0378(7) Uani 1 1 d . . .
C17' C 0.3432(4) 0.1651(3) 0.1887(2) 0.0543(10) Uani 1 1 d . . .
H17D H 0.4264 0.1140 0.1800 0.081 Uiso 1 1 calc R . .
H17E H 0.3467 0.2289 0.1929 0.081 Uiso 1 1 calc R . .
H17F H 0.3149 0.1602 0.1413 0.081 Uiso 1 1 calc R . .
C18' C 0.1992(4) 0.1689(3) 0.5068(2) 0.0504(9) Uani 1 1 d . . .
H18D H 0.1420 0.1483 0.5506 0.076 Uiso 1 1 calc R . .
H18E H 0.1808 0.2373 0.5200 0.076 Uiso 1 1 calc R . .
H18F H 0.2853 0.1290 0.5041 0.076 Uiso 1 1 calc R . .
C19' C 0.7882(3) 0.0295(2) 0.1653(2) 0.0313(6) Uani 1 1 d . . .
C20' C 0.8787(3) -0.0583(2) 0.1770(2) 0.0391(7) Uani 1 1 d . . .
C21' C 0.9586(3) -0.1260(3) 0.1059(3) 0.0500(9) Uani 1 1 d . . .
H21B H 1.0222 -0.1846 0.1119 0.060 Uiso 1 1 calc R . .
C22' C 0.9441(4) -0.1069(3) 0.0279(3) 0.0564(11) Uani 1 1 d . . .
H22B H 0.9968 -0.1533 -0.0190 0.068 Uiso 1 1 calc R . .
C23' C 0.8541(4) -0.0211(3) 0.0175(2) 0.0501(9) Uani 1 1 d . . .
H23B H 0.8458 -0.0094 -0.0365 0.060 Uiso 1 1 calc R . .
C24' C 0.7747(3) 0.0491(2) 0.0853(2) 0.0374(7) Uani 1 1 d . . .
C25' C 0.8940(4) -0.0793(3) 0.2623(3) 0.0516(9) Uani 1 1 d . . .
H25D H 0.9182 -0.0310 0.2813 0.077 Uiso 1 1 calc R . .
H25E H 0.9587 -0.1444 0.2585 0.077 Uiso 1 1 calc R . .
H25F H 0.8149 -0.0761 0.3023 0.077 Uiso 1 1 calc R . .
C26' C 0.6803(4) 0.1444(3) 0.0717(2) 0.0504(9) Uani 1 1 d . . .
H26D H 0.7181 0.1923 0.0592 0.076 Uiso 1 1 calc R . .
H26E H 0.6076 0.1683 0.1225 0.076 Uiso 1 1 calc R . .
H26F H 0.6543 0.1344 0.0246 0.076 Uiso 1 1 calc R . .
C27' C 0.5743(3) 0.1911(2) 0.47035(19) 0.0350(7) Uani 1 1 d . . .
H27C H 0.5729 0.2489 0.4979 0.042 Uiso 1 1 calc R . .
H27D H 0.5032 0.1765 0.5058 0.042 Uiso 1 1 calc R . .
C28' C 0.6956(4) 0.1050(3) 0.4641(2) 0.0452(8) Uani 1 1 d . . .
H28D H 0.7014 0.0922 0.5205 0.068 Uiso 1 1 calc R . .
H28E H 0.7664 0.1199 0.4306 0.068 Uiso 1 1 calc R . .
H28F H 0.6972 0.0474 0.4373 0.068 Uiso 1 1 calc R . .
C29' C 0.5479(3) -0.0387(2) 0.3635(2) 0.0391(7) Uani 1 1 d . . .
H29C H 0.6343 -0.0838 0.3582 0.047 Uiso 1 1 calc R . .
H29D H 0.4975 -0.0307 0.4234 0.047 Uiso 1 1 calc R . .
C30' C 0.4967(5) -0.0854(3) 0.3131(3) 0.0598(11) Uani 1 1 d . . .
H30D H 0.4996 -0.1480 0.3339 0.090 Uiso 1 1 calc R . .
H30E H 0.5474 -0.0958 0.2538 0.090 Uiso 1 1 calc R . .
H30F H 0.4103 -0.0425 0.3192 0.090 Uiso 1 1 calc R . .

loop_
_atom_site_aniso_label
_atom_site_aniso_U_11
_atom_site_aniso_U_22
_atom_site_aniso_U_33
_atom_site_aniso_U_23
_atom_site_aniso_U_13
_atom_site_aniso_U_12
Zn 0.0373(2) 0.0233(2) 0.0352(2) 0.00274(15) -0.01800(17) -0.01077(17)
N1 0.0380(14) 0.0248(12) 0.0324(13) 0.0015(9) -0.0202(11) -0.0101(10)
C2 0.0452(18) 0.0271(15) 0.0399(17) 0.0027(12) -0.0263(15) -0.0122(13)
C3 0.056(2) 0.0265(15) 0.0487(19) 0.0090(13) -0.0306(16) -0.0139(15)
C4 0.066(2) 0.0324(16) 0.0481(19) 0.0150(14) -0.0341(18) -0.0236(16)
C5 0.054(2) 0.0425(18) 0.0419(17) 0.0155(14) -0.0260(16) -0.0296(16)
C6 0.0418(17) 0.0319(15) 0.0358(16) 0.0069(12) -0.0218(14) -0.0159(14)
C7 0.0383(17) 0.0245(14) 0.0456(17) -0.0019(12) -0.0244(14) -0.0076(13)
N7 0.0377(14) 0.0255(12) 0.0392(14) 0.0004(10) -0.0201(11) -0.0097(11)
C8 0.044(2) 0.0258(16) 0.077(3) -0.0009(16) -0.0204(19) -0.0031(15)
C9 0.0389(16) 0.0311(15) 0.0314(15) 0.0036(12) -0.0166(13) -0.0135(13)
N9 0.0355(13) 0.0247(12) 0.0336(13) 0.0072(10) -0.0189(11) -0.0107(10)
C10 0.049(2) 0.0420(18) 0.057(2) 0.0159(15) -0.0307(17) -0.0232(16)
C11 0.0352(16) 0.0211(14) 0.0500(19) -0.0022(12) -0.0199(14) -0.0062(12)
C12 0.0451(19) 0.0387(17) 0.0476(19) 0.0002(14) -0.0176(16) -0.0157(15)
C13 0.053(2) 0.0387(19) 0.059(2) 0.0015(16) -0.0085(18) -0.0148(17)
C14 0.0393(19) 0.0400(19) 0.084(3) 0.0045(19) -0.0162(19) -0.0154(16)
C15 0.0410(19) 0.0337(18) 0.097(3) 0.0022(18) -0.039(2) -0.0098(15)
C16 0.0381(17) 0.0239(15) 0.062(2) -0.0026(14) -0.0284(16) -0.0038(13)
C17 0.078(3) 0.088(3) 0.046(2) 0.002(2) -0.027(2) -0.047(3)
C18 0.064(2) 0.048(2) 0.064(2) 0.0010(17) -0.043(2) -0.0177(19)
C19 0.0327(15) 0.0270(14) 0.0376(16) 0.0080(12) -0.0194(13) -0.0112(12)
C20 0.0341(16) 0.0281(15) 0.0423(17) 0.0041(12) -0.0156(13) -0.0130(13)
C21 0.0348(17) 0.0291(16) 0.064(2) 0.0079(15) -0.0226(16) -0.0093(14)
C22 0.051(2) 0.0383(18) 0.066(2) 0.0186(16) -0.0407(19) -0.0174(16)
C23 0.059(2) 0.0466(19) 0.0411(18) 0.0143(15) -0.0331(17) -0.0236(18)
C24 0.0422(17) 0.0332(16) 0.0353(16) 0.0047(12) -0.0207(14) -0.0133(14)
C25 0.050(2) 0.0403(18) 0.0443(19) -0.0052(15) -0.0127(16) -0.0110(16)
C26 0.063(2) 0.045(2) 0.0389(19) -0.0059(15) -0.0218(17) -0.0071(18)
C27 0.058(2) 0.0390(17) 0.0334(16) 0.0060(13) -0.0246(15) -0.0215(16)
C28 0.068(3) 0.052(2) 0.0338(18) -0.0054(15) -0.0164(17) -0.0196(19)
C29 0.057(2) 0.0360(18) 0.067(3) -0.0083(17) -0.0077(19) -0.0212(17)
C30 0.059(2) 0.0325(17) 0.054(2) 0.0062(15) -0.0245(18) -0.0180(16)
Zn' 0.0326(2) 0.0236(2) 0.0285(2) 0.00174(14) -0.01219(16) -0.01079(16)
N1' 0.0349(13) 0.0291(12) 0.0236(12) 0.0028(9) -0.0138(10) -0.0114(10)
C2' 0.0372(16) 0.0260(14) 0.0281(14) -0.0009(11) -0.0115(12) -0.0101(13)
C3' 0.0488(18) 0.0276(15) 0.0292(15) -0.0036(12) -0.0132(13) -0.0113(14)
C4' 0.060(2) 0.0355(17) 0.0357(16) -0.0030(13) -0.0175(15) -0.0249(16)
C5' 0.0440(18) 0.0380(17) 0.0349(16) -0.0002(13) -0.0141(14) -0.0228(15)
C6' 0.0374(16) 0.0332(15) 0.0267(14) 0.0013(11) -0.0135(12) -0.0166(13)
C7' 0.0363(16) 0.0248(14) 0.0303(14) 0.0025(11) -0.0131(12) -0.0078(13)
N7' 0.0347(13) 0.0251(12) 0.0328(13) 0.0027(10) -0.0165(11) -0.0084(10)
C8' 0.045(2) 0.0288(16) 0.063(2) -0.0011(15) -0.0261(17) -0.0052(15)
C9' 0.0335(15) 0.0295(14) 0.0258(14) 0.0030(11) -0.0123(12) -0.0134(12)
N9' 0.0328(13) 0.0277(12) 0.0238(12) 0.0005(9) -0.0094(10) -0.0117(10)
C10' 0.0415(18) 0.0450(19) 0.0422(18) -0.0051(14) -0.0067(15) -0.0229(16)
C11' 0.0303(15) 0.0199(13) 0.0395(16) 0.0037(11) -0.0169(13) -0.0052(11)
C12' 0.0415(17) 0.0254(14) 0.0404(17) 0.0046(12) -0.0220(14) -0.0104(13)
C13' 0.052(2) 0.0308(16) 0.058(2) 0.0030(14) -0.0332(18) -0.0139(15)
C14' 0.046(2) 0.0396(19) 0.081(3) 0.0041(18) -0.029(2) -0.0214(16)
C15' 0.0429(19) 0.046(2) 0.059(2) 0.0109(17) -0.0108(17) -0.0203(17)
C16' 0.0360(17) 0.0315(15) 0.0437(18) 0.0057(13) -0.0160(14) -0.0089(13)
C17' 0.076(3) 0.061(2) 0.0378(19) 0.0083(16) -0.0232(18) -0.035(2)
C18' 0.055(2) 0.052(2) 0.0380(19) 0.0102(15) -0.0152(16) -0.0146(18)
C19' 0.0319(15) 0.0276(15) 0.0347(16) -0.0031(12) -0.0072(12) -0.0142(13)
C20' 0.0358(17) 0.0313(16) 0.0490(19) -0.0007(14) -0.0084(14) -0.0156(14)
C21' 0.0372(18) 0.0318(17) 0.067(3) -0.0127(16) 0.0036(17) -0.0140(15)
C22' 0.058(2) 0.044(2) 0.057(2) -0.0237(18) 0.0103(18) -0.0303(19)
C23' 0.064(2) 0.055(2) 0.0328(17) -0.0122(15) 0.0019(16) -0.038(2)
C24' 0.0471(18) 0.0410(17) 0.0292(15) -0.0023(13) -0.0065(13) -0.0267(15)
C25' 0.0416(19) 0.046(2) 0.062(2) 0.0088(17) -0.0225(17) -0.0078(16)
C26' 0.065(2) 0.054(2) 0.0348(17) 0.0068(15) -0.0207(17) -0.0226(19)
C27' 0.0434(17) 0.0380(16) 0.0261(15) 0.0047(12) -0.0168(13) -0.0144(14)
C28' 0.051(2) 0.0458(19) 0.0366(17) 0.0068(14) -0.0236(15) -0.0098(16)
C29' 0.0447(18) 0.0296(15) 0.0485(19) 0.0089(13) -0.0222(15) -0.0153(14)
C30' 0.097(3) 0.0374(19) 0.062(2) 0.0059(17) -0.043(2) -0.031(2)

loop_
_geom_bond_atom_site_label_1
_geom_bond_atom_site_label_2
_geom_bond_distance
_geom_bond_site_symmetry_2
_geom_bond_publ_flag
Zn C29 1.988(4) . ?
Zn N9 2.112(3) . ?
Zn N7 2.115(3) . ?
Zn N1 2.127(3) . ?
N1 C6 1.454(4) . ?
N1 C2 1.457(4) . ?
N1 C27 1.509(4) . ?
C2 C3 1.391(5) . ?
C2 C7 1.407(5) . ?
C3 C4 1.383(6) . ?
C4 C5 1.392(5) . ?
C5 C6 1.385(5) . ?
C6 C9 1.424(4) . ?
C7 N7 1.318(4) . ?
C7 C8 1.513(5) . ?
N7 C11 1.424(4) . ?
C9 N9 1.314(4) . ?
C9 C10 1.501(5) . ?
N9 C19 1.435(4) . ?
C11 C12 1.390(5) . ?
C11 C16 1.413(5) . ?
C12 C13 1.388(6) . ?
C12 C17 1.505(5) . ?
C13 C14 1.390(6) . ?
C14 C15 1.378(6) . ?
C15 C16 1.387(6) . ?
C16 C18 1.498(6) . ?
C19 C20 1.401(4) . ?
C19 C24 1.402(4) . ?
C20 C21 1.394(5) . ?
C20 C25 1.512(5) . ?
C21 C22 1.384(6) . ?
C22 C23 1.369(6) . ?
C23 C24 1.393(5) . ?
C24 C26 1.497(5) . ?
C27 C28 1.505(5) . ?
C29 C30 1.509(6) . ?
Zn' C29' 1.981(3) . ?
Zn' N9' 2.099(2) . ?
Zn' N7' 2.107(3) . ?
Zn' N1' 2.133(2) . ?
N1' C6' 1.453(4) . ?
N1' C2' 1.458(4) . ?
N1' C27' 1.512(4) . ?
C2' C3' 1.388(4) . ?
C2' C7' 1.420(4) . ?
C3' C4' 1.388(5) . ?
C4' C5' 1.401(5) . ?
C5' C6' 1.390(4) . ?
C6' C9' 1.416(4) . ?
C7' N7' 1.308(4) . ?
C7' C8' 1.503(4) . ?
N7' C11' 1.427(4) . ?
C9' N9' 1.323(4) . ?
C9' C10' 1.500(4) . ?
N9' C19' 1.429(4) . ?
C11' C16' 1.399(5) . ?
C11' C12' 1.404(4) . ?
C12' C13' 1.386(5) . ?
C12' C17' 1.495(5) . ?
C13' C14' 1.367(6) . ?
C14' C15' 1.386(6) . ?
C15' C16' 1.381(5) . ?
C16' C18' 1.508(5) . ?
C19' C20' 1.396(5) . ?
C19' C24' 1.401(5) . ?
C20' C21' 1.407(5) . ?
C20' C25' 1.497(5) . ?
C21' C22' 1.371(6) . ?
C22' C23' 1.367(6) . ?
C23' C24' 1.389(5) . ?
C24' C26' 1.499(5) . ?
C27' C28' 1.508(5) . ?
C29' C30' 1.510(5) . ?
